data_7002578
loop_
_publ_author_name
'Tumay, T\"ulay Asl\?i'
'Kehr, Gerald'
'Fr\"ohlich, Roland'
'Erker, Gerhard'

_publ_section_title
;
 Ring-closing metathesis of sterically congested functionalized
 zirconocenes--ethene polymerization catalysts derived from related
 bridged and open metallocenes
;
_journal_issue 41
_journal_name_full 'Dalton Transactions'
_journal_page_first 8923
_journal_page_last 8928
_journal_paper_doi 10.1039/b911218a
_journal_year 2009
_chemical_formula_sum 'C24 H34 Cl2 Zr'
_chemical_formula_weight 484.63
_chemical_name_systematic
;
?
;
_space_group_IT_number 2
_symmetry_cell_setting triclinic
_symmetry_space_group_name_Hall '-P 1'
_symmetry_space_group_name_H-M 'P -1'
_atom_sites_solution_hydrogens geom
_atom_sites_solution_primary direct
_atom_sites_solution_secondary difmap
_audit_creation_method SHELXL-97
_cell_angle_alpha 75.096(1)
_cell_angle_beta 87.165(1)
_cell_angle_gamma 79.401(2)
_cell_formula_units_Z 2
_cell_length_a 6.7351(1)
_cell_length_b 10.0317(2)
_cell_length_c 18.8814(4)
_cell_measurement_reflns_used 2938
_cell_measurement_temperature 223(2)
_cell_measurement_theta_max 27.88
_cell_measurement_theta_min 0.41
_cell_volume 1211.76(4)
_computing_cell_refinement 'Collect (Nonius B.V., 1998)'
_computing_data_collection 'CollecT (Nonius B.V., 1998)'
_computing_data_reduction 'Denzo-SMN (Otwinowski & Minor, 1997)'
_computing_molecular_graphics 'SCHAKAL (Keller, 1997)'
_computing_publication_material 'SHELXL-97 (Sheldrick, 1997)'
_computing_structure_refinement 'SHELXL-97 (Sheldrick, 1997)'
_computing_structure_solution 'SHELXS-97 (Sheldrick, 1990)'
_diffrn_ambient_temperature 223(2)
_diffrn_measured_fraction_theta_full 0.985
_diffrn_measured_fraction_theta_max 0.985
_diffrn_measurement_device_type 'Nonius KappaCCD'
_diffrn_measurement_method '\w and \f scans'
_diffrn_radiation_monochromator graphite
_diffrn_radiation_source 'rotating anode Nonius FR591'
_diffrn_radiation_type MoK\a
_diffrn_radiation_wavelength 0.71073
_diffrn_reflns_av_R_equivalents 0.0521
_diffrn_reflns_av_sigmaI/netI 0.0514
_diffrn_reflns_limit_h_max 8
_diffrn_reflns_limit_h_min -8
_diffrn_reflns_limit_k_max 13
_diffrn_reflns_limit_k_min -11
_diffrn_reflns_limit_l_max 23
_diffrn_reflns_limit_l_min -24
_diffrn_reflns_number 11034
_diffrn_reflns_theta_full 27.90
_diffrn_reflns_theta_max 27.90
_diffrn_reflns_theta_min 2.14
_exptl_absorpt_coefficient_mu 0.681
_exptl_absorpt_correction_T_max 0.9048
_exptl_absorpt_correction_T_min 0.8219
_exptl_absorpt_correction_type multi-scan
_exptl_absorpt_process_details 'SORTAV (Blessing, 1995 & 1997)'
_exptl_crystal_colour colourless
_exptl_crystal_density_diffrn 1.328
_exptl_crystal_density_method 'not measured'
_exptl_crystal_description block
_exptl_crystal_F_000 504
_exptl_crystal_size_max 0.30
_exptl_crystal_size_mid 0.20
_exptl_crystal_size_min 0.15
_refine_diff_density_max 0.482
_refine_diff_density_min -0.595
_refine_diff_density_rms 0.067
_refine_ls_extinction_method none
_refine_ls_goodness_of_fit_ref 1.043
_refine_ls_hydrogen_treatment riding
_refine_ls_matrix_type full
_refine_ls_number_parameters 260
_refine_ls_number_reflns 5695
_refine_ls_number_restraints 9
_refine_ls_restrained_S_all 1.043
_refine_ls_R_factor_all 0.0528
_refine_ls_R_factor_gt 0.0397
_refine_ls_shift/su_max 0.000
_refine_ls_shift/su_mean 0.000
_refine_ls_structure_factor_coef Fsqd
_refine_ls_weighting_details 'calc w=1/[\s^2^(Fo^2^)+(0.0300P)^2^+0.8234P] where P=(Fo^2^+2Fc^2^)/3'
_refine_ls_weighting_scheme calc
_refine_ls_wR_factor_gt 0.0891
_refine_ls_wR_factor_ref 0.0964
_reflns_number_gt 4716
_reflns_number_total 5695
_reflns_threshold_expression >2sigma(I)
_cod_data_source_file b911218a.txt
_cod_data_source_block erk5007
_cod_original_sg_symbol_H-M P-1
_cod_database_code 7002578

loop_
_symmetry_equiv_pos_as_xyz
'x, y, z'
'-x, -y, -z'

loop_
_atom_site_label
_atom_site_type_symbol
_atom_site_fract_x
_atom_site_fract_y
_atom_site_fract_z
_atom_site_U_iso_or_equiv
_atom_site_adp_type
_atom_site_occupancy
_atom_site_symmetry_multiplicity
_atom_site_calc_flag
_atom_site_refinement_flags
_atom_site_disorder_assembly
_atom_site_disorder_group
Zr1 Zr 0.14545(3) 0.43086(3) 0.261943(12) 0.03386(9) Uani 1 1 d . A .
Cl1 Cl -0.13956(10) 0.46874(10) 0.34414(4) 0.0623(2) Uani 1 1 d . . .
Cl2 Cl -0.06079(11) 0.37751(9) 0.17402(4) 0.0566(2) Uani 1 1 d . . .
C1A C 0.1649(4) 0.6526(3) 0.15483(14) 0.0401(6) Uani 1 1 d D A .
C2A C 0.0514(4) 0.6964(3) 0.21181(15) 0.0464(6) Uani 1 1 d . A .
H2A H -0.0868 0.7358 0.2094 0.056 Uiso 1 1 calc R . .
C3A C 0.1768(5) 0.6722(3) 0.27347(15) 0.0509(7) Uani 1 1 d . . .
C4A C 0.3660(4) 0.6055(3) 0.25562(16) 0.0487(7) Uani 1 1 d . A .
H4A H 0.4798 0.5765 0.2863 0.058 Uiso 1 1 calc R . .
C5A C 0.3585(4) 0.5888(3) 0.18390(15) 0.0408(6) Uani 1 1 d . . .
H5A H 0.4643 0.5431 0.1596 0.049 Uiso 1 1 calc R A .
C6A C 0.138(4) 0.717(5) 0.3428(13) 0.0773(16) Uani 0.351(8) 1 d PD A 1
H6AA H 0.0741 0.8165 0.3305 0.093 Uiso 0.351(8) 1 calc PR A 1
H6AB H 0.0418 0.6639 0.3722 0.093 Uiso 0.351(8) 1 calc PR A 1
C7A C 0.319(3) 0.7010(17) 0.3887(7) 0.090(2) Uani 0.351(8) 1 d PD A 1
H7A H 0.4275 0.7468 0.3707 0.108 Uiso 0.351(8) 1 calc PR A 1
C8A C 0.319(6) 0.622(2) 0.4536(10) 0.137(4) Uani 0.351(8) 1 d PD A 1
H8AA H 0.2086 0.5773 0.4705 0.165 Uiso 0.351(8) 1 calc PR A 1
H8AB H 0.4302 0.6087 0.4845 0.165 Uiso 0.351(8) 1 calc PR A 1
C6C C 0.104(2) 0.725(3) 0.3412(6) 0.0773(16) Uani 0.649(8) 1 d PD A 2
H6CA H 0.1153 0.8239 0.3315 0.093 Uiso 0.649(8) 1 calc PR A 2
H6CB H -0.0386 0.7180 0.3495 0.093 Uiso 0.649(8) 1 calc PR A 2
C7C C 0.2190(13) 0.6464(9) 0.4091(4) 0.090(2) Uani 0.649(8) 1 d PD A 2
H7C H 0.2104 0.5510 0.4267 0.108 Uiso 0.649(8) 1 calc PR A 2
C8C C 0.329(3) 0.6965(15) 0.4460(7) 0.137(4) Uani 0.649(8) 1 d PD A 2
H8CA H 0.3419 0.7913 0.4306 0.165 Uiso 0.649(8) 1 calc PR A 2
H8CB H 0.3956 0.6384 0.4884 0.165 Uiso 0.649(8) 1 calc PR A 2
C9A C 0.1053(5) 0.6927(3) 0.07456(16) 0.0556(8) Uani 1 1 d . . .
C10A C -0.1237(6) 0.7245(5) 0.0639(2) 0.0815(12) Uani 1 1 d . A .
H10A H -0.1541 0.7515 0.0119 0.122 Uiso 1 1 calc R . .
H10B H -0.1820 0.8006 0.0856 0.122 Uiso 1 1 calc R . .
H10C H -0.1801 0.6417 0.0873 0.122 Uiso 1 1 calc R . .
C11A C 0.1876(7) 0.8318(4) 0.04149(19) 0.0820(12) Uani 1 1 d . A .
H11A H 0.3320 0.8157 0.0498 0.123 Uiso 1 1 calc R . .
H11B H 0.1208 0.9035 0.0649 0.123 Uiso 1 1 calc R . .
H11C H 0.1609 0.8624 -0.0108 0.123 Uiso 1 1 calc R . .
C12A C 0.2060(6) 0.5890(4) 0.03285(17) 0.0693(10) Uani 1 1 d . A .
H12A H 0.3509 0.5723 0.0400 0.104 Uiso 1 1 calc R . .
H12B H 0.1756 0.6264 -0.0189 0.104 Uiso 1 1 calc R . .
H12C H 0.1561 0.5015 0.0506 0.104 Uiso 1 1 calc R . .
C1B C 0.3672(4) 0.1909(3) 0.26370(15) 0.0441(6) Uani 1 1 d D . .
C2B C 0.2143(5) 0.1652(3) 0.31728(17) 0.0514(7) Uani 1 1 d . A .
H2B H 0.1110 0.1150 0.3148 0.062 Uiso 1 1 calc R . .
C3B C 0.2403(4) 0.2259(3) 0.37436(15) 0.0489(7) Uani 1 1 d . . .
C4B C 0.4025(4) 0.2977(3) 0.35474(14) 0.0428(6) Uani 1 1 d . A .
H4B H 0.4511 0.3512 0.3820 0.051 Uiso 1 1 calc R . .
C5B C 0.4807(4) 0.2762(3) 0.28699(14) 0.0392(6) Uani 1 1 d . A .
H5B H 0.5904 0.3128 0.2617 0.047 Uiso 1 1 calc R . .
C6B C 0.1275(5) 0.2069(4) 0.44649(17) 0.0693(10) Uani 1 1 d D A .
H6BA H 0.1245 0.2892 0.4657 0.083 Uiso 1 1 calc R . .
H6BB H -0.0122 0.1991 0.4386 0.083 Uiso 1 1 calc R . .
C7B C 0.2256(6) 0.0790(5) 0.5009(2) 0.0915(14) Uani 1 1 d D . .
H7B H 0.2514 -0.0045 0.4855 0.110 Uiso 1 1 calc R A .
C8B C 0.2778(8) 0.0703(7) 0.5651(2) 0.127(2) Uani 1 1 d D A .
H8BA H 0.2556 0.1506 0.5834 0.152 Uiso 1 1 calc R . .
H8BB H 0.3390 -0.0165 0.5949 0.152 Uiso 1 1 calc R . .
C9B C 0.4248(6) 0.1213(3) 0.20106(18) 0.0612(8) Uani 1 1 d . A .
C10B C 0.2594(9) 0.0475(5) 0.1850(3) 0.1031(16) Uani 1 1 d . . .
H10D H 0.2223 -0.0153 0.2300 0.155 Uiso 1 1 calc R A .
H10E H 0.3088 -0.0059 0.1496 0.155 Uiso 1 1 calc R . .
H10F H 0.1420 0.1167 0.1653 0.155 Uiso 1 1 calc R . .
C11B C 0.6171(9) 0.0124(5) 0.2254(3) 0.123(2) Uani 1 1 d . . .
H11D H 0.5882 -0.0574 0.2689 0.185 Uiso 1 1 calc R A .
H11E H 0.7220 0.0586 0.2363 0.185 Uiso 1 1 calc R . .
H11F H 0.6625 -0.0329 0.1864 0.185 Uiso 1 1 calc R . .
C12B C 0.4723(6) 0.2256(4) 0.13110(19) 0.0694(9) Uani 1 1 d . . .
H12D H 0.5181 0.1763 0.0937 0.104 Uiso 1 1 calc R A .
H12E H 0.5774 0.2730 0.1407 0.104 Uiso 1 1 calc R . .
H12F H 0.3516 0.2940 0.1143 0.104 Uiso 1 1 calc R . .

loop_
_atom_site_aniso_label
_atom_site_aniso_U_11
_atom_site_aniso_U_22
_atom_site_aniso_U_33
_atom_site_aniso_U_23
_atom_site_aniso_U_13
_atom_site_aniso_U_12
Zr1 0.02396(12) 0.04420(15) 0.03194(13) -0.00648(10) -0.00020(8) -0.00672(9)
Cl1 0.0313(3) 0.0965(6) 0.0521(4) -0.0144(4) 0.0078(3) -0.0024(4)
Cl2 0.0477(4) 0.0826(6) 0.0463(4) -0.0142(4) -0.0067(3) -0.0301(4)
C1A 0.0422(14) 0.0382(14) 0.0361(13) -0.0040(11) -0.0032(10) -0.0048(11)
C2A 0.0456(15) 0.0449(16) 0.0402(15) -0.0058(12) -0.0041(11) 0.0079(12)
C3A 0.071(2) 0.0421(15) 0.0382(15) -0.0113(12) -0.0081(13) -0.0043(14)
C4A 0.0515(16) 0.0399(15) 0.0533(17) -0.0016(13) -0.0176(13) -0.0146(12)
C5A 0.0355(13) 0.0378(14) 0.0464(15) -0.0051(11) 0.0037(11) -0.0081(10)
C6A 0.125(5) 0.057(3) 0.049(2) -0.022(2) -0.002(3) -0.001(5)
C7A 0.130(7) 0.104(6) 0.047(3) -0.032(4) -0.003(3) -0.031(4)
C8A 0.175(7) 0.168(14) 0.094(5) -0.082(8) -0.023(5) -0.018(12)
C6C 0.125(5) 0.057(3) 0.049(2) -0.022(2) -0.002(3) -0.001(5)
C7C 0.130(7) 0.104(6) 0.047(3) -0.032(4) -0.003(3) -0.031(4)
C8C 0.175(7) 0.168(14) 0.094(5) -0.082(8) -0.023(5) -0.018(12)
C9A 0.069(2) 0.0581(19) 0.0352(15) -0.0032(13) -0.0086(13) -0.0097(15)
C10A 0.077(3) 0.100(3) 0.055(2) -0.006(2) -0.0300(18) 0.004(2)
C11A 0.129(4) 0.060(2) 0.050(2) 0.0045(17) -0.009(2) -0.021(2)
C12A 0.091(3) 0.079(2) 0.0403(17) -0.0163(17) 0.0030(17) -0.021(2)
C1B 0.0474(15) 0.0374(14) 0.0436(15) -0.0059(12) 0.0051(11) -0.0052(11)
C2B 0.0532(17) 0.0410(16) 0.0562(18) -0.0001(13) 0.0061(13) -0.0179(13)
C3B 0.0424(15) 0.0532(17) 0.0387(15) 0.0057(13) 0.0058(11) -0.0028(12)
C4B 0.0352(13) 0.0495(16) 0.0374(14) -0.0040(12) -0.0029(10) -0.0007(11)
C5B 0.0298(12) 0.0410(14) 0.0397(14) -0.0027(11) 0.0035(10) -0.0002(10)
C6B 0.061(2) 0.083(3) 0.0442(18) 0.0085(17) 0.0167(15) -0.0045(18)
C7B 0.084(3) 0.100(3) 0.057(2) 0.015(2) 0.026(2) 0.011(2)
C8B 0.115(4) 0.167(5) 0.052(3) 0.005(3) 0.010(2) 0.044(4)
C9B 0.080(2) 0.0485(18) 0.057(2) -0.0214(15) 0.0043(16) -0.0049(16)
C10B 0.154(5) 0.083(3) 0.100(3) -0.050(3) 0.021(3) -0.057(3)
C11B 0.156(5) 0.095(3) 0.100(4) -0.048(3) -0.014(3) 0.060(3)
C12B 0.077(2) 0.083(3) 0.055(2) -0.0281(18) 0.0140(17) -0.019(2)

loop_
_atom_type_symbol
_atom_type_description
_atom_type_scat_dispersion_real
_atom_type_scat_dispersion_imag
_atom_type_scat_source
C C 0.0033 0.0016 'International Tables Vol C Tables 4.2.6.8 and 6.1.1.4'
H H 0.0000 0.0000 'International Tables Vol C Tables 4.2.6.8 and 6.1.1.4'
Cl Cl 0.1484 0.1585 'International Tables Vol C Tables 4.2.6.8 and 6.1.1.4'
Zr Zr -2.9673 0.5597 'International Tables Vol C Tables 4.2.6.8 and 6.1.1.4'

loop_
_geom_angle_atom_site_label_1
_geom_angle_atom_site_label_2
_geom_angle_atom_site_label_3
_geom_angle
_geom_angle_site_symmetry_1
_geom_angle_site_symmetry_3
_geom_angle_publ_flag
Cl2 Zr1 Cl1 93.34(3) . . ?
Cl2 Zr1 C4B 136.50(7) . . ?
Cl1 Zr1 C4B 98.71(6) . . ?
Cl2 Zr1 C4A 134.75(7) . . ?
Cl1 Zr1 C4A 110.03(8) . . ?
C4B Zr1 C4A 79.01(9) . . ?
Cl2 Zr1 C5A 103.69(7) . . ?
Cl1 Zr1 C5A 133.24(7) . . ?
C4B Zr1 C5A 97.90(9) . . ?
C4A Zr1 C5A 33.07(9) . . ?
Cl2 Zr1 C5B 114.80(7) . . ?
Cl1 Zr1 C5B 130.32(6) . . ?
C4B Zr1 C5B 33.13(9) . . ?
C4A Zr1 C5B 79.08(9) . . ?
C5A Zr1 C5B 80.83(8) . . ?
Cl2 Zr1 C3A 126.69(7) . . ?
Cl1 Zr1 C3A 80.76(8) . . ?
C4B Zr1 C3A 96.55(10) . . ?
C4A Zr1 C3A 32.30(10) . . ?
C5A Zr1 C3A 54.07(10) . . ?
C5B Zr1 C3A 108.48(10) . . ?
Cl2 Zr1 C2A 94.45(7) . . ?
Cl1 Zr1 C2A 82.77(7) . . ?
C4B Zr1 C2A 128.38(9) . . ?
C4A Zr1 C2A 53.20(9) . . ?
C5A Zr1 C2A 53.13(9) . . ?
C5B Zr1 C2A 130.73(9) . . ?
C3A Zr1 C2A 32.30(9) . . ?
Cl2 Zr1 C3B 113.26(8) . . ?
Cl1 Zr1 C3B 78.09(7) . . ?
C4B Zr1 C3B 32.29(9) . . ?
C4A Zr1 C3B 109.29(9) . . ?
C5A Zr1 C3B 129.91(9) . . ?
C5B Zr1 C3B 53.78(8) . . ?
C3A Zr1 C3B 116.98(10) . . ?
C2A Zr1 C3B 146.90(10) . . ?
Cl2 Zr1 C2B 84.79(8) . . ?
Cl1 Zr1 C2B 93.04(7) . . ?
C4B Zr1 C2B 53.11(10) . . ?
C4A Zr1 C2B 129.78(10) . . ?
C5A Zr1 C2B 131.16(9) . . ?
C5B Zr1 C2B 53.09(9) . . ?
C3A Zr1 C2B 148.00(10) . . ?
C2A Zr1 C2B 175.70(9) . . ?
C3B Zr1 C2B 31.72(10) . . ?
Cl2 Zr1 C1B 85.21(7) . . ?
Cl1 Zr1 C1B 125.01(6) . . ?
C4B Zr1 C1B 53.84(9) . . ?
C4A Zr1 C1B 109.16(9) . . ?
C5A Zr1 C1B 99.88(9) . . ?
C5B Zr1 C1B 32.15(9) . . ?
C3A Zr1 C1B 140.27(10) . . ?
C2A Zr1 C1B 152.21(9) . . ?
C3B Zr1 C1B 53.26(9) . . ?
C2B Zr1 C1B 32.00(9) . . ?
Cl2 Zr1 C1A 82.22(6) . . ?
Cl1 Zr1 C1A 112.35(6) . . ?
C4B Zr1 C1A 129.20(8) . . ?
C4A Zr1 C1A 53.39(8) . . ?
C5A Zr1 C1A 32.06(8) . . ?
C5B Zr1 C1A 111.43(8) . . ?
C3A Zr1 C1A 53.21(9) . . ?
C2A Zr1 C1A 31.52(8) . . ?
C3B Zr1 C1A 161.48(9) . . ?
C2B Zr1 C1A 151.99(9) . . ?
C1B Zr1 C1A 121.77(8) . . ?
C2A C1A C5A 106.3(2) . . ?
C2A C1A C9A 126.2(2) . . ?
C5A C1A C9A 126.4(3) . . ?
C2A C1A Zr1 72.07(15) . . ?
C5A C1A Zr1 68.96(14) . . ?
C9A C1A Zr1 133.02(19) . . ?
C1A C2A C3A 109.6(2) . . ?
C1A C2A Zr1 76.41(15) . . ?
C3A C2A Zr1 72.94(16) . . ?
C1A C2A H2A 125.2 . . ?
C3A C2A H2A 125.2 . . ?
Zr1 C2A H2A 117.3 . . ?
C4A C3A C2A 106.7(3) . . ?
C4A C3A C6A 122.5(8) . . ?
C2A C3A C6A 130.6(8) . . ?
C4A C3A C6C 131.0(5) . . ?
C2A C3A C6C 122.2(5) . . ?
C6A C3A C6C 8.5(12) . . ?
C4A C3A Zr1 71.53(16) . . ?
C2A C3A Zr1 74.76(17) . . ?
C6A C3A Zr1 124(2) . . ?
C6C C3A Zr1 122.6(11) . . ?
C3A C4A C5A 108.8(2) . . ?
C3A C4A Zr1 76.17(17) . . ?
C5A C4A Zr1 73.82(15) . . ?
C3A C4A H4A 125.6 . . ?
C5A C4A H4A 125.6 . . ?
Zr1 C4A H4A 116.4 . . ?
C4A C5A C1A 108.3(2) . . ?
C4A C5A Zr1 73.11(15) . . ?
C1A C5A Zr1 78.99(15) . . ?
C4A C5A H5A 125.8 . . ?
C1A C5A H5A 125.8 . . ?
Zr1 C5A H5A 114.3 . . ?
C7A C6A C3A 115.9(12) . . ?
C7A C6A H6AA 108.3 . . ?
C3A C6A H6AA 108.3 . . ?
C7A C6A H6AB 108.3 . . ?
C3A C6A H6AB 108.3 . . ?
H6AA C6A H6AB 107.4 . . ?
C8A C7A C6A 117(3) . . ?
C8A C7A H7A 121.4 . . ?
C6A C7A H7A 121.4 . . ?
C7A C8A H8AA 120.0 . . ?
C7A C8A H8AB 120.0 . . ?
H8AA C8A H8AB 120.0 . . ?
C7C C6C C3A 114.0(9) . . ?
C7C C6C H6CA 108.7 . . ?
C3A C6C H6CA 108.7 . . ?
C7C C6C H6CB 108.7 . . ?
C3A C6C H6CB 108.7 . . ?
H6CA C6C H6CB 107.6 . . ?
C8C C7C C6C 126.2(14) . . ?
C8C C7C H7C 116.9 . . ?
C6C C7C H7C 116.9 . . ?
C7C C8C H8CA 120.0 . . ?
C7C C8C H8CB 120.0 . . ?
H8CA C8C H8CB 120.0 . . ?
C12A C9A C1A 113.7(3) . . ?
C12A C9A C10A 111.4(3) . . ?
C1A C9A C10A 112.5(3) . . ?
C12A C9A C11A 106.6(3) . . ?
C1A C9A C11A 104.3(3) . . ?
C10A C9A C11A 107.7(3) . . ?
C9A C10A H10A 109.5 . . ?
C9A C10A H10B 109.5 . . ?
H10A C10A H10B 109.5 . . ?
C9A C10A H10C 109.5 . . ?
H10A C10A H10C 109.5 . . ?
H10B C10A H10C 109.5 . . ?
C9A C11A H11A 109.5 . . ?
C9A C11A H11B 109.5 . . ?
H11A C11A H11B 109.5 . . ?
C9A C11A H11C 109.5 . . ?
H11A C11A H11C 109.5 . . ?
H11B C11A H11C 109.5 . . ?
C9A C12A H12A 109.5 . . ?
C9A C12A H12B 109.5 . . ?
H12A C12A H12B 109.5 . . ?
C9A C12A H12C 109.5 . . ?
H12A C12A H12C 109.5 . . ?
H12B C12A H12C 109.5 . . ?
C5B C1B C2B 106.1(2) . . ?
C5B C1B C9B 125.2(3) . . ?
C2B C1B C9B 127.9(3) . . ?
C5B C1B Zr1 70.07(14) . . ?
C2B C1B Zr1 73.26(16) . . ?
C9B C1B Zr1 129.4(2) . . ?
C3B C2B C1B 109.7(3) . . ?
C3B C2B Zr1 73.96(16) . . ?
C1B C2B Zr1 74.74(16) . . ?
C3B C2B H2B 125.1 . . ?
C1B C2B H2B 125.1 . . ?
Zr1 C2B H2B 117.9 . . ?
C2B C3B C4B 107.0(2) . . ?
C2B C3B C6B 126.5(3) . . ?
C4B C3B C6B 126.3(3) . . ?
C2B C3B Zr1 74.32(16) . . ?
C4B C3B Zr1 70.34(14) . . ?
C6B C3B Zr1 124.7(2) . . ?
C3B C4B C5B 108.4(3) . . ?
C3B C4B Zr1 77.37(15) . . ?
C5B C4B Zr1 74.01(14) . . ?
C3B C4B H4B 125.8 . . ?
C5B C4B H4B 125.8 . . ?
Zr1 C4B H4B 115.0 . . ?
C1B C5B C4B 108.7(2) . . ?
C1B C5B Zr1 77.78(15) . . ?
C4B C5B Zr1 72.86(14) . . ?
C1B C5B H5B 125.7 . . ?
C4B C5B H5B 125.7 . . ?
Zr1 C5B H5B 115.7 . . ?
C7B C6B C3B 111.0(3) . . ?
C7B C6B H6BA 109.4 . . ?
C3B C6B H6BA 109.4 . . ?
C7B C6B H6BB 109.4 . . ?
C3B C6B H6BB 109.4 . . ?
H6BA C6B H6BB 108.0 . . ?
C8B C7B C6B 127.2(5) . . ?
C8B C7B H7B 116.4 . . ?
C6B C7B H7B 116.4 . . ?
C7B C8B H8BA 120.0 . . ?
C7B C8B H8BB 120.0 . . ?
H8BA C8B H8BB 120.0 . . ?
C12B C9B C1B 112.0(3) . . ?
C12B C9B C10B 108.8(3) . . ?
C1B C9B C10B 112.0(3) . . ?
C12B C9B C11B 108.3(4) . . ?
C1B C9B C11B 106.4(3) . . ?
C10B C9B C11B 109.2(4) . . ?
C9B C10B H10D 109.5 . . ?
C9B C10B H10E 109.5 . . ?
H10D C10B H10E 109.5 . . ?
C9B C10B H10F 109.5 . . ?
H10D C10B H10F 109.5 . . ?
H10E C10B H10F 109.5 . . ?
C9B C11B H11D 109.5 . . ?
C9B C11B H11E 109.5 . . ?
H11D C11B H11E 109.5 . . ?
C9B C11B H11F 109.5 . . ?
H11D C11B H11F 109.5 . . ?
H11E C11B H11F 109.5 . . ?
C9B C12B H12D 109.5 . . ?
C9B C12B H12E 109.5 . . ?
H12D C12B H12E 109.5 . . ?
C9B C12B H12F 109.5 . . ?
H12D C12B H12F 109.5 . . ?
H12E C12B H12F 109.5 . . ?

loop_
_geom_bond_atom_site_label_1
_geom_bond_atom_site_label_2
_geom_bond_distance
_geom_bond_site_symmetry_2
_geom_bond_publ_flag
Zr1 Cl2 2.4353(7) . ?
Zr1 Cl1 2.4450(7) . ?
Zr1 C4B 2.469(3) . ?
Zr1 C4A 2.474(3) . ?
Zr1 C5A 2.484(2) . ?
Zr1 C5B 2.484(2) . ?
Zr1 C3A 2.533(3) . ?
Zr1 C2A 2.557(3) . ?
Zr1 C3B 2.559(3) . ?
Zr1 C2B 2.563(3) . ?
Zr1 C1B 2.582(3) . ?
Zr1 C1A 2.612(2) . ?
C1A C2A 1.405(4) . ?
C1A C5A 1.412(4) . ?
C1A C9A 1.519(4) . ?
C2A C3A 1.416(4) . ?
C2A H2A 0.9400 . ?
C3A C4A 1.394(4) . ?
C3A C6A 1.489(10) . ?
C3A C6C 1.531(7) . ?
C4A C5A 1.411(4) . ?
C4A H4A 0.9400 . ?
C5A H5A 0.9400 . ?
C6A C7A 1.486(10) . ?
C6A H6AA 0.9800 . ?
C6A H6AB 0.9800 . ?
C7A C8A 1.277(10) . ?
C7A H7A 0.9400 . ?
C8A H8AA 0.9400 . ?
C8A H8AB 0.9400 . ?
C6C C7C 1.488(10) . ?
C6C H6CA 0.9800 . ?
C6C H6CB 0.9800 . ?
C7C C8C 1.286(9) . ?
C7C H7C 0.9400 . ?
C8C H8CA 0.9400 . ?
C8C H8CB 0.9400 . ?
C9A C12A 1.507(5) . ?
C9A C10A 1.529(5) . ?
C9A C11A 1.564(5) . ?
C10A H10A 0.9700 . ?
C10A H10B 0.9700 . ?
C10A H10C 0.9700 . ?
C11A H11A 0.9700 . ?
C11A H11B 0.9700 . ?
C11A H11C 0.9700 . ?
C12A H12A 0.9700 . ?
C12A H12B 0.9700 . ?
C12A H12C 0.9700 . ?
C1B C5B 1.406(4) . ?
C1B C2B 1.418(4) . ?
C1B C9B 1.522(4) . ?
C2B C3B 1.400(4) . ?
C2B H2B 0.9400 . ?
C3B C4B 1.401(4) . ?
C3B C6B 1.512(4) . ?
C4B C5B 1.412(4) . ?
C4B H4B 0.9400 . ?
C5B H5B 0.9400 . ?
C6B C7B 1.488(5) . ?
C6B H6BA 0.9800 . ?
C6B H6BB 0.9800 . ?
C7B C8B 1.256(6) . ?
C7B H7B 0.9400 . ?
C8B H8BA 0.9400 . ?
C8B H8BB 0.9400 . ?
C9B C12B 1.520(5) . ?
C9B C10B 1.528(5) . ?
C9B C11B 1.537(6) . ?
C10B H10D 0.9700 . ?
C10B H10E 0.9700 . ?
C10B H10F 0.9700 . ?
C11B H11D 0.9700 . ?
C11B H11E 0.9700 . ?
C11B H11F 0.9700 . ?
C12B H12D 0.9700 . ?
C12B H12E 0.9700 . ?
C12B H12F 0.9700 . ?

loop_
_geom_torsion_atom_site_label_1
_geom_torsion_atom_site_label_2
_geom_torsion_atom_site_label_3
_geom_torsion_atom_site_label_4
_geom_torsion
_geom_torsion_site_symmetry_1
_geom_torsion_site_symmetry_2
_geom_torsion_site_symmetry_3
_geom_torsion_site_symmetry_4
_geom_torsion_publ_flag
Cl2 Zr1 C1A C2A 111.87(16) . . . . ?
Cl1 Zr1 C1A C2A 21.45(17) . . . . ?
C4B Zr1 C1A C2A -101.70(18) . . . . ?
C4A Zr1 C1A C2A -77.52(18) . . . . ?
C5A Zr1 C1A C2A -116.2(2) . . . . ?
C5B Zr1 C1A C2A -134.48(16) . . . . ?
C3A Zr1 C1A C2A -36.92(17) . . . . ?
C3B Zr1 C1A C2A -100.2(3) . . . . ?
C2B Zr1 C1A C2A 174.99(19) . . . . ?
C1B Zr1 C1A C2A -168.72(16) . . . . ?
Cl2 Zr1 C1A C5A -131.94(16) . . . . ?
Cl1 Zr1 C1A C5A 137.64(15) . . . . ?
C4B Zr1 C1A C5A 14.5(2) . . . . ?
C4A Zr1 C1A C5A 38.67(16) . . . . ?
C5B Zr1 C1A C5A -18.28(18) . . . . ?
C3A Zr1 C1A C5A 79.27(18) . . . . ?
C2A Zr1 C1A C5A 116.2(2) . . . . ?
C3B Zr1 C1A C5A 16.0(4) . . . . ?
C2B Zr1 C1A C5A -68.8(2) . . . . ?
C1B Zr1 C1A C5A -52.52(19) . . . . ?
Cl2 Zr1 C1A C9A -11.3(3) . . . . ?
Cl1 Zr1 C1A C9A -101.7(3) . . . . ?
C4B Zr1 C1A C9A 135.1(3) . . . . ?
C4A Zr1 C1A C9A 159.3(3) . . . . ?
C5A Zr1 C1A C9A 120.7(3) . . . . ?
C5B Zr1 C1A C9A 102.4(3) . . . . ?
C3A Zr1 C1A C9A -160.1(3) . . . . ?
C2A Zr1 C1A C9A -123.2(3) . . . . ?
C3B Zr1 C1A C9A 136.6(3) . . . . ?
C2B Zr1 C1A C9A 51.8(4) . . . . ?
C1B Zr1 C1A C9A 68.1(3) . . . . ?
C5A C1A C2A C3A 5.2(3) . . . . ?
C9A C1A C2A C3A -163.3(3) . . . . ?
Zr1 C1A C2A C3A 66.0(2) . . . . ?
C5A C1A C2A Zr1 -60.78(18) . . . . ?
C9A C1A C2A Zr1 130.7(3) . . . . ?
Cl2 Zr1 C2A C1A -67.26(15) . . . . ?
Cl1 Zr1 C2A C1A -160.07(16) . . . . ?
C4B Zr1 C2A C1A 104.52(17) . . . . ?
C4A Zr1 C2A C1A 78.19(18) . . . . ?
C5A Zr1 C2A C1A 36.53(15) . . . . ?
C5B Zr1 C2A C1A 61.21(19) . . . . ?
C3A Zr1 C2A C1A 115.8(3) . . . . ?
C3B Zr1 C2A C1A 145.08(17) . . . . ?
C2B Zr1 C2A C1A -146.8(12) . . . . ?
C1B Zr1 C2A C1A 20.9(3) . . . . ?
Cl2 Zr1 C2A C3A 176.93(17) . . . . ?
Cl1 Zr1 C2A C3A 84.12(17) . . . . ?
C4B Zr1 C2A C3A -11.3(2) . . . . ?
C4A Zr1 C2A C3A -37.62(18) . . . . ?
C5A Zr1 C2A C3A -79.27(19) . . . . ?
C5B Zr1 C2A C3A -54.6(2) . . . . ?
C3B Zr1 C2A C3A 29.3(3) . . . . ?
C2B Zr1 C2A C3A 97.4(13) . . . . ?
C1B Zr1 C2A C3A -94.9(2) . . . . ?
C1A Zr1 C2A C3A -115.8(3) . . . . ?
C1A C2A C3A C4A -3.4(3) . . . . ?
Zr1 C2A C3A C4A 64.9(2) . . . . ?
C1A C2A C3A C6A 170(3) . . . . ?
Zr1 C2A C3A C6A -121(3) . . . . ?
C1A C2A C3A C6C 172.5(13) . . . . ?
Zr1 C2A C3A C6C -119.2(13) . . . . ?
C1A C2A C3A Zr1 -68.3(2) . . . . ?
Cl2 Zr1 C3A C4A -117.66(16) . . . . ?
Cl1 Zr1 C3A C4A 155.08(17) . . . . ?
C4B Zr1 C3A C4A 57.27(18) . . . . ?
C5A Zr1 C3A C4A -37.76(16) . . . . ?
C5B Zr1 C3A C4A 25.53(19) . . . . ?
C2A Zr1 C3A C4A -113.8(3) . . . . ?
C3B Zr1 C3A C4A 83.59(18) . . . . ?
C2B Zr1 C3A C4A 74.2(2) . . . . ?
C1B Zr1 C3A C4A 19.5(2) . . . . ?
C1A Zr1 C3A C4A -77.84(18) . . . . ?
Cl2 Zr1 C3A C2A -3.8(2) . . . . ?
Cl1 Zr1 C3A C2A -91.08(17) . . . . ?
C4B Zr1 C3A C2A 171.11(17) . . . . ?
C4A Zr1 C3A C2A 113.8(3) . . . . ?
C5A Zr1 C3A C2A 76.08(18) . . . . ?
C5B Zr1 C3A C2A 139.37(17) . . . . ?
C3B Zr1 C3A C2A -162.57(16) . . . . ?
C2B Zr1 C3A C2A -171.94(17) . . . . ?
C1B Zr1 C3A C2A 133.39(18) . . . . ?
C1A Zr1 C3A C2A 36.00(16) . . . . ?
Cl2 Zr1 C3A C6A 125.1(9) . . . . ?
Cl1 Zr1 C3A C6A 37.8(9) . . . . ?
C4B Zr1 C3A C6A -60.0(9) . . . . ?
C4A Zr1 C3A C6A -117.3(10) . . . . ?
C5A Zr1 C3A C6A -155.0(10) . . . . ?
C5B Zr1 C3A C6A -91.7(9) . . . . ?
C2A Zr1 C3A C6A 128.9(10) . . . . ?
C3B Zr1 C3A C6A -33.7(9) . . . . ?
C2B Zr1 C3A C6A -43.0(10) . . . . ?
C1B Zr1 C3A C6A -97.7(9) . . . . ?
C1A Zr1 C3A C6A 164.9(10) . . . . ?
Cl2 Zr1 C3A C6C 115.0(5) . . . . ?
Cl1 Zr1 C3A C6C 27.7(5) . . . . ?
C4B Zr1 C3A C6C -70.1(5) . . . . ?
C4A Zr1 C3A C6C -127.3(6) . . . . ?
C5A Zr1 C3A C6C -165.1(5) . . . . ?
C5B Zr1 C3A C6C -101.8(5) . . . . ?
C2A Zr1 C3A C6C 118.8(6) . . . . ?
C3B Zr1 C3A C6C -43.8(5) . . . . ?
C2B Zr1 C3A C6C -53.1(6) . . . . ?
C1B Zr1 C3A C6C -107.8(5) . . . . ?
C1A Zr1 C3A C6C 154.8(5) . . . . ?
C2A C3A C4A C5A 0.1(3) . . . . ?
C6A C3A C4A C5A -174(3) . . . . ?
C6C C3A C4A C5A -175.2(15) . . . . ?
Zr1 C3A C4A C5A 67.23(19) . . . . ?
C2A C3A C4A Zr1 -67.1(2) . . . . ?
C6A C3A C4A Zr1 119(3) . . . . ?
C6C C3A C4A Zr1 117.5(15) . . . . ?
Cl2 Zr1 C4A C3A 90.38(19) . . . . ?
Cl1 Zr1 C4A C3A -26.28(18) . . . . ?
C4B Zr1 C4A C3A -121.64(18) . . . . ?
C5A Zr1 C4A C3A 114.7(2) . . . . ?
C5B Zr1 C4A C3A -155.40(18) . . . . ?
C2A Zr1 C4A C3A 37.62(16) . . . . ?
C3B Zr1 C4A C3A -110.23(17) . . . . ?
C2B Zr1 C4A C3A -138.43(17) . . . . ?
C1B Zr1 C4A C3A -166.92(16) . . . . ?
C1A Zr1 C4A C3A 77.22(17) . . . . ?
Cl2 Zr1 C4A C5A -24.3(2) . . . . ?
Cl1 Zr1 C4A C5A -140.93(15) . . . . ?
C4B Zr1 C4A C5A 123.70(18) . . . . ?
C5B Zr1 C4A C5A 89.94(17) . . . . ?
C3A Zr1 C4A C5A -114.7(2) . . . . ?
C2A Zr1 C4A C5A -77.04(17) . . . . ?
C3B Zr1 C4A C5A 135.11(16) . . . . ?
C2B Zr1 C4A C5A 106.92(18) . . . . ?
C1B Zr1 C4A C5A 78.43(17) . . . . ?
C1A Zr1 C4A C5A -37.43(15) . . . . ?
C3A C4A C5A C1A 3.1(3) . . . . ?
Zr1 C4A C5A C1A 71.90(18) . . . . ?
C3A C4A C5A Zr1 -68.8(2) . . . . ?
C2A C1A C5A C4A -5.1(3) . . . . ?
C9A C1A C5A C4A 163.4(3) . . . . ?
Zr1 C1A C5A C4A -67.91(17) . . . . ?
C2A C1A C5A Zr1 62.83(19) . . . . ?
C9A C1A C5A Zr1 -128.7(3) . . . . ?
Cl2 Zr1 C5A C4A 162.51(15) . . . . ?
Cl1 Zr1 C5A C4A 54.37(19) . . . . ?
C4B Zr1 C5A C4A -55.54(18) . . . . ?
C5B Zr1 C5A C4A -84.04(17) . . . . ?
C3A Zr1 C5A C4A 36.85(17) . . . . ?
C2A Zr1 C5A C4A 77.27(18) . . . . ?
C3B Zr1 C5A C4A -60.3(2) . . . . ?
C2B Zr1 C5A C4A -102.40(19) . . . . ?
C1B Zr1 C5A C4A -110.06(17) . . . . ?
C1A Zr1 C5A C4A 113.2(2) . . . . ?
Cl2 Zr1 C5A C1A 49.34(16) . . . . ?
Cl1 Zr1 C5A C1A -58.80(18) . . . . ?
C4B Zr1 C5A C1A -168.71(16) . . . . ?
C4A Zr1 C5A C1A -113.2(2) . . . . ?
C5B Zr1 C5A C1A 162.79(17) . . . . ?
C3A Zr1 C5A C1A -76.32(17) . . . . ?
C2A Zr1 C5A C1A -35.90(15) . . . . ?
C3B Zr1 C5A C1A -173.45(15) . . . . ?
C2B Zr1 C5A C1A 144.43(16) . . . . ?
C1B Zr1 C5A C1A 136.77(16) . . . . ?
C4A C3A C6A C7A 6(5) . . . . ?
C2A C3A C6A C7A -166.7(18) . . . . ?
C6C C3A C6A C7A -179(25) . . . . ?
Zr1 C3A C6A C7A 95(4) . . . . ?
C3A C6A C7A C8A -120(3) . . . . ?
C4A C3A C6C C7C -28(3) . . . . ?
C2A C3A C6C C7C 157.5(11) . . . . ?
C6A C3A C6C C7C -34(20) . . . . ?
Zr1 C3A C6C C7C 65.6(18) . . . . ?
C3A C6C C7C C8C 116.2(18) . . . . ?
C2A C1A C9A C12A -156.1(3) . . . . ?
C5A C1A C9A C12A 37.5(4) . . . . ?
Zr1 C1A C9A C12A -56.9(4) . . . . ?
C2A C1A C9A C10A -28.3(4) . . . . ?
C5A C1A C9A C10A 165.4(3) . . . . ?
Zr1 C1A C9A C10A 71.0(4) . . . . ?
C2A C1A C9A C11A 88.2(4) . . . . ?
C5A C1A C9A C11A -78.1(4) . . . . ?
Zr1 C1A C9A C11A -172.6(2) . . . . ?
Cl2 Zr1 C1B C5B 157.56(15) . . . . ?
Cl1 Zr1 C1B C5B -111.71(14) . . . . ?
C4B Zr1 C1B C5B -38.14(15) . . . . ?
C4A Zr1 C1B C5B 21.61(17) . . . . ?
C5A Zr1 C1B C5B 54.47(16) . . . . ?
C3A Zr1 C1B C5B 10.7(2) . . . . ?
C2A Zr1 C1B C5B 67.1(3) . . . . ?
C3B Zr1 C1B C5B -78.58(17) . . . . ?
C2B Zr1 C1B C5B -114.6(2) . . . . ?
C1A Zr1 C1B C5B 79.78(17) . . . . ?
Cl2 Zr1 C1B C2B -87.82(17) . . . . ?
Cl1 Zr1 C1B C2B 2.9(2) . . . . ?
C4B Zr1 C1B C2B 76.48(18) . . . . ?
C4A Zr1 C1B C2B 136.23(18) . . . . ?
C5A Zr1 C1B C2B 169.09(18) . . . . ?
C5B Zr1 C1B C2B 114.6(2) . . . . ?
C3A Zr1 C1B C2B 125.32(19) . . . . ?
C2A Zr1 C1B C2B -178.28(19) . . . . ?
C3B Zr1 C1B C2B 36.04(17) . . . . ?
C1A Zr1 C1B C2B -165.60(16) . . . . ?
Cl2 Zr1 C1B C9B 37.9(3) . . . . ?
Cl1 Zr1 C1B C9B 128.6(2) . . . . ?
C4B Zr1 C1B C9B -157.8(3) . . . . ?
C4A Zr1 C1B C9B -98.1(3) . . . . ?
C5A Zr1 C1B C9B -65.2(3) . . . . ?
C5B Zr1 C1B C9B -119.7(3) . . . . ?
C3A Zr1 C1B C9B -109.0(3) . . . . ?
C2A Zr1 C1B C9B -52.6(4) . . . . ?
C3B Zr1 C1B C9B 161.7(3) . . . . ?
C2B Zr1 C1B C9B 125.7(3) . . . . ?
C1A Zr1 C1B C9B -39.9(3) . . . . ?
C5B C1B C2B C3B -3.5(3) . . . . ?
C9B C1B C2B C3B 166.4(3) . . . . ?
Zr1 C1B C2B C3B -66.3(2) . . . . ?
C5B C1B C2B Zr1 62.80(18) . . . . ?
C9B C1B C2B Zr1 -127.3(3) . . . . ?
Cl2 Zr1 C2B C3B -154.44(17) . . . . ?
Cl1 Zr1 C2B C3B -61.36(16) . . . . ?
C4B Zr1 C2B C3B 37.25(16) . . . . ?
C4A Zr1 C2B C3B 58.0(2) . . . . ?
C5A Zr1 C2B C3B 101.91(18) . . . . ?
C5B Zr1 C2B C3B 79.03(18) . . . . ?
C3A Zr1 C2B C3B 16.0(3) . . . . ?
C2A Zr1 C2B C3B -74.5(13) . . . . ?
C1B Zr1 C2B C3B 116.3(3) . . . . ?
C1A Zr1 C2B C3B 143.01(19) . . . . ?
Cl2 Zr1 C2B C1B 89.31(17) . . . . ?
Cl1 Zr1 C2B C1B -177.62(17) . . . . ?
C4B Zr1 C2B C1B -79.00(18) . . . . ?
C4A Zr1 C2B C1B -58.2(2) . . . . ?
C5A Zr1 C2B C1B -14.3(2) . . . . ?
C5B Zr1 C2B C1B -37.23(16) . . . . ?
C3A Zr1 C2B C1B -100.2(2) . . . . ?
C2A Zr1 C2B C1B 169.2(12) . . . . ?
C3B Zr1 C2B C1B -116.3(3) . . . . ?
C1A Zr1 C2B C1B 26.8(3) . . . . ?
C1B C2B C3B C4B 3.6(3) . . . . ?
Zr1 C2B C3B C4B -63.17(19) . . . . ?
C1B C2B C3B C6B -171.3(3) . . . . ?
Zr1 C2B C3B C6B 121.9(3) . . . . ?
C1B C2B C3B Zr1 66.8(2) . . . . ?
Cl2 Zr1 C3B C2B 27.89(18) . . . . ?
Cl1 Zr1 C3B C2B 116.40(17) . . . . ?
C4B Zr1 C3B C2B -115.0(3) . . . . ?
C4A Zr1 C3B C2B -136.32(18) . . . . ?
C5A Zr1 C3B C2B -106.19(19) . . . . ?
C5B Zr1 C3B C2B -76.66(18) . . . . ?
C3A Zr1 C3B C2B -170.55(17) . . . . ?
C2A Zr1 C3B C2B 172.40(17) . . . . ?
C1B Zr1 C3B C2B -36.37(16) . . . . ?
C1A Zr1 C3B C2B -117.2(3) . . . . ?
Cl2 Zr1 C3B C4B 142.90(16) . . . . ?
Cl1 Zr1 C3B C4B -128.59(18) . . . . ?
C4A Zr1 C3B C4B -21.3(2) . . . . ?
C5A Zr1 C3B C4B 8.8(2) . . . . ?
C5B Zr1 C3B C4B 38.36(16) . . . . ?
C3A Zr1 C3B C4B -55.5(2) . . . . ?
C2A Zr1 C3B C4B -72.6(2) . . . . ?
C2B Zr1 C3B C4B 115.0(3) . . . . ?
C1B Zr1 C3B C4B 78.64(18) . . . . ?
C1A Zr1 C3B C4B -2.2(4) . . . . ?
Cl2 Zr1 C3B C6B -96.0(3) . . . . ?
Cl1 Zr1 C3B C6B -7.5(3) . . . . ?
C4B Zr1 C3B C6B 121.1(4) . . . . ?
C4A Zr1 C3B C6B 99.8(3) . . . . ?
C5A Zr1 C3B C6B 130.0(3) . . . . ?
C5B Zr1 C3B C6B 159.5(3) . . . . ?
C3A Zr1 C3B C6B 65.6(3) . . . . ?
C2A Zr1 C3B C6B 48.5(4) . . . . ?
C2B Zr1 C3B C6B -123.9(4) . . . . ?
C1B Zr1 C3B C6B -160.2(3) . . . . ?
C1A Zr1 C3B C6B 119.0(3) . . . . ?
C2B C3B C4B C5B -2.3(3) . . . . ?
C6B C3B C4B C5B 172.7(3) . . . . ?
Zr1 C3B C4B C5B -68.15(18) . . . . ?
C2B C3B C4B Zr1 65.8(2) . . . . ?
C6B C3B C4B Zr1 -119.2(3) . . . . ?
Cl2 Zr1 C4B C3B -53.6(2) . . . . ?
Cl1 Zr1 C4B C3B 50.69(18) . . . . ?
C4A Zr1 C4B C3B 159.6(2) . . . . ?
C5A Zr1 C4B C3B -173.17(18) . . . . ?
C5B Zr1 C4B C3B -113.6(2) . . . . ?
C3A Zr1 C4B C3B 132.30(18) . . . . ?
C2A Zr1 C4B C3B 138.34(18) . . . . ?
C2B Zr1 C4B C3B -36.56(17) . . . . ?
C1B Zr1 C4B C3B -76.67(19) . . . . ?
C1A Zr1 C4B C3B 179.12(16) . . . . ?
Cl2 Zr1 C4B C5B 60.03(18) . . . . ?
Cl1 Zr1 C4B C5B 164.33(14) . . . . ?
C4A Zr1 C4B C5B -86.81(17) . . . . ?
C5A Zr1 C4B C5B -59.53(17) . . . . ?
C3A Zr1 C4B C5B -114.06(17) . . . . ?
C2A Zr1 C4B C5B -108.02(17) . . . . ?
C3B Zr1 C4B C5B 113.6(2) . . . . ?
C2B Zr1 C4B C5B 77.08(17) . . . . ?
C1B Zr1 C4B C5B 36.97(15) . . . . ?
C1A Zr1 C4B C5B -67.24(19) . . . . ?
C2B C1B C5B C4B 2.0(3) . . . . ?
C9B C1B C5B C4B -168.2(3) . . . . ?
Zr1 C1B C5B C4B 66.96(18) . . . . ?
C2B C1B C5B Zr1 -65.0(2) . . . . ?
C9B C1B C5B Zr1 124.8(3) . . . . ?
C3B C4B C5B C1B 0.2(3) . . . . ?
Zr1 C4B C5B C1B -70.25(18) . . . . ?
C3B C4B C5B Zr1 70.42(19) . . . . ?
Cl2 Zr1 C5B C1B -24.77(16) . . . . ?
Cl1 Zr1 C5B C1B 93.67(16) . . . . ?
C4B Zr1 C5B C1B 114.2(2) . . . . ?
C4A Zr1 C5B C1B -159.25(17) . . . . ?
C5A Zr1 C5B C1B -125.70(16) . . . . ?
C3A Zr1 C5B C1B -172.81(15) . . . . ?
C2A Zr1 C5B C1B -145.48(15) . . . . ?
C3B Zr1 C5B C1B 76.82(17) . . . . ?
C2B Zr1 C5B C1B 37.05(15) . . . . ?
C1A Zr1 C5B C1B -115.99(15) . . . . ?
Cl2 Zr1 C5B C4B -138.93(14) . . . . ?
Cl1 Zr1 C5B C4B -20.49(19) . . . . ?
C4A Zr1 C5B C4B 86.59(17) . . . . ?
C5A Zr1 C5B C4B 120.14(17) . . . . ?
C3A Zr1 C5B C4B 73.03(17) . . . . ?
C2A Zr1 C5B C4B 100.36(17) . . . . ?
C3B Zr1 C5B C4B -37.34(16) . . . . ?
C2B Zr1 C5B C4B -77.11(17) . . . . ?
C1B Zr1 C5B C4B -114.2(2) . . . . ?
C1A Zr1 C5B C4B 129.85(16) . . . . ?
C2B C3B C6B C7B 85.6(4) . . . . ?
C4B C3B C6B C7B -88.4(4) . . . . ?
Zr1 C3B C6B C7B -178.4(3) . . . . ?
C3B C6B C7B C8B 128.5(5) . . . . ?
C5B C1B C9B C12B -51.9(4) . . . . ?
C2B C1B C9B C12B 140.1(3) . . . . ?
Zr1 C1B C9B C12B 40.4(4) . . . . ?
C5B C1B C9B C10B -174.5(3) . . . . ?
C2B C1B C9B C10B 17.5(5) . . . . ?
Zr1 C1B C9B C10B -82.2(4) . . . . ?
C5B C1B C9B C11B 66.3(4) . . . . ?
C2B C1B C9B C11B -101.8(4) . . . . ?
Zr1 C1B C9B C11B 158.6(3) . . . . ?
